data_7241160
loop_
_publ_author_name
'Chattopadhyay, Shouvik'
'Frontera, Antonio'
'Karmakar, Mainak'

_publ_section_title
;
 Methylene spacer regulated variation in supramolecular assembly of
 zinc(II) dicyanamide complexes with reduced Schiff base ligands:
 Synthesis, structure and DFT study
;
_journal_name_full CrystEngComm
_journal_paper_doi 10.1039/D0CE01105C
_journal_year 2020
_chemical_formula_sum 'C50 H56 N16 O8 Zn4'
_chemical_formula_weight 1270.67
_space_group_crystal_system orthorhombic
_space_group_IT_number 61
_space_group_name_Hall '-P 2ac 2ab'
_space_group_name_H-M_alt 'P b c a'
_atom_sites_solution_hydrogens mixed
_audit_creation_method SHELXL-2018/3
_audit_update_record
;
2020-07-18 deposited with the CCDC.	2020-09-01 downloaded from the CCDC.
;
_cell_angle_alpha 90
_cell_angle_beta 90
_cell_angle_gamma 90
_cell_formula_units_Z 4
_cell_length_a 15.2249(12)
_cell_length_b 15.4358(13)
_cell_length_c 24.040(2)
_cell_measurement_reflns_used 9856
_cell_measurement_temperature 273(2)
_cell_measurement_theta_max 25.074
_cell_measurement_theta_min 2.2835
_cell_volume 5649.6(8)
_computing_cell_refinement 'SAINT V8.35A (Bruker AXS Inc., 2015)'
_computing_data_collection 'APEX3 (Bruker AXS Inc., 2015)'
_computing_data_reduction 'SAINT V8.35A (Bruker AXS Inc., 2015)'
_computing_structure_refinement 'SHELXL-2018/3 (Sheldrick, 2018)'
_computing_structure_solution 'SHELXT 2014/5 (Sheldrick, 2014)'
_diffrn_ambient_temperature 273(2)
_diffrn_detector_area_resol_mean 7.8
_diffrn_measured_fraction_theta_full 1.000
_diffrn_measured_fraction_theta_max 0.993
_diffrn_measurement_device_type 'Bruker D8 QUEST area detector'
_diffrn_measurement_method '\w and \f scans'
_diffrn_radiation_type MoK\a
_diffrn_radiation_wavelength 0.71073
_diffrn_reflns_av_R_equivalents 0.0591
_diffrn_reflns_av_unetI/netI 0.0261
_diffrn_reflns_Laue_measured_fraction_full 1.000
_diffrn_reflns_Laue_measured_fraction_max 0.993
_diffrn_reflns_limit_h_max 19
_diffrn_reflns_limit_h_min -19
_diffrn_reflns_limit_k_max 19
_diffrn_reflns_limit_k_min -19
_diffrn_reflns_limit_l_max 30
_diffrn_reflns_limit_l_min -30
_diffrn_reflns_number 81051
_diffrn_reflns_point_group_measured_fraction_full 1.000
_diffrn_reflns_point_group_measured_fraction_max 0.993
_diffrn_reflns_theta_full 25.242
_diffrn_reflns_theta_max 27.248
_diffrn_reflns_theta_min 1.694
_diffrn_source 'microfocus sealed X-ray tube'
_exptl_absorpt_coefficient_mu 1.743
_exptl_absorpt_correction_T_max 0.879
_exptl_absorpt_correction_T_min 0.825
_exptl_absorpt_correction_type multi-scan
_exptl_absorpt_process_details SADABS
_exptl_crystal_colour WHITE
_exptl_crystal_density_diffrn 1.494
_exptl_crystal_density_method 'not measured'
_exptl_crystal_description BLOCK
_exptl_crystal_F_000 2608.0
_exptl_crystal_size_max 0.3
_exptl_crystal_size_mid 0.3
_exptl_crystal_size_min 0.2
_refine_diff_density_max 1.350
_refine_diff_density_min -1.030
_refine_diff_density_rms 0.144
_refine_ls_extinction_method none
_refine_ls_goodness_of_fit_ref 1.228
_refine_ls_hydrogen_treatment mixed
_refine_ls_matrix_type full
_refine_ls_number_parameters 338
_refine_ls_number_reflns 6313
_refine_ls_number_restraints 0
_refine_ls_restrained_S_all 1.228
_refine_ls_R_factor_all 0.0677
_refine_ls_R_factor_gt 0.0465
_refine_ls_shift/su_max 0.001
_refine_ls_shift/su_mean 0.000
_refine_ls_structure_factor_coef Fsqd
_refine_ls_weighting_details 'w=1/[\s^2^(Fo^2^)+(0.0616P)^2^+5.0283P] where P=(Fo^2^+2Fc^2^)/3'
_refine_ls_weighting_scheme calc
_refine_ls_wR_factor_gt 0.1278
_refine_ls_wR_factor_ref 0.1440
_reflns_Friedel_coverage 0.000
_reflns_number_gt 4771
_reflns_number_total 6269
_reflns_threshold_expression 'I > 2\s(I)'
_cod_data_source_file d0ce01105c2.cif
_cod_data_source_block 2
_cod_depositor_comments
;
The following automatic conversions were performed:

data item '_exptl_absorpt_correction_type' value 'MULTI-SCAN' was
changed to 'multi-scan' in accordance with the
/home/data/users/saulius/crontab/automatic-downloads/rss-feeds/RSC/lib/dictionaries/cif_core.dic
dictionary named 'cif_core.dic' version 2.4.2 last updated on
2011-04-26.

Automatic conversion script
Id: cif_fix_values 7556 2019-12-06 15:28:31Z antanas 
;
_cod_database_code 7241160
_shelx_shelxl_version_number 2018/3
_shelx_space_group_comment
;
The symmetry employed for this shelxl refinement is uniquely defined
by the following loop, which should always be used as a source of
symmetry information in preference to the above space-group names.
They are only intended as comments.
;
_shelx_estimated_absorpt_t_min 0.767
_shelx_estimated_absorpt_t_max 0.966

loop_
_space_group_symop_operation_xyz
'x, y, z'
'x+1/2, -y+1/2, -z'
'-x, y+1/2, -z+1/2'
'-x+1/2, -y, z+1/2'
'-x, -y, -z'
'-x-1/2, y-1/2, z'
'x, -y-1/2, z-1/2'
'x-1/2, y, -z-1/2'

loop_
_atom_site_label
_atom_site_type_symbol
_atom_site_fract_x
_atom_site_fract_y
_atom_site_fract_z
_atom_site_U_iso_or_equiv
_atom_site_adp_type
_atom_site_occupancy
_atom_site_site_symmetry_order
_atom_site_calc_flag
_atom_site_refinement_flags_posn
_atom_site_refinement_flags_adp
_atom_site_refinement_flags_occupancy
_atom_site_disorder_assembly
_atom_site_disorder_group
Zn1 Zn 0.32751(2) 0.30214(3) 0.57290(2) 0.03934(14) Uani 1 1 d . . . . .
Zn2 Zn 0.46449(3) 0.38230(3) 0.65658(2) 0.04264(14) Uani 1 1 d . . . . .
O2 O 0.45552(15) 0.29077(16) 0.59756(11) 0.0446(6) Uani 1 1 d . . . . .
O1 O 0.34022(15) 0.39951(17) 0.62934(11) 0.0459(6) Uani 1 1 d . . . . .
O4 O 0.61067(18) 0.3070(2) 0.64338(14) 0.0621(8) Uani 1 1 d . . . . .
O3 O 0.3871(2) 0.4870(2) 0.71716(13) 0.0687(9) Uani 1 1 d . . . . .
N2 N 0.32288(19) 0.1682(2) 0.55912(15) 0.0454(7) Uani 1 1 d . . . . .
N1 N 0.18968(19) 0.31197(19) 0.58374(13) 0.0407(7) Uani 1 1 d . . . . .
H1 H 0.174061 0.287944 0.620150 0.049 Uiso 1 1 calc R U . . .
N8 N 0.6617(2) 0.6444(2) 0.50365(15) 0.0550(8) Uani 1 1 d . . . . .
N6 N 0.5382(2) 0.4824(2) 0.63450(15) 0.0511(8) Uani 1 1 d . . . . .
N3 N 0.4768(3) 0.3226(3) 0.72803(18) 0.0829(14) Uani 1 1 d . . . . .
N5 N 0.4108(6) 0.3242(6) 0.8985(3) 0.1571(17) Uani 1 1 d . . . . .
C7 C 0.2780(2) 0.4461(2) 0.65514(15) 0.0409(8) Uani 1 1 d . . . . .
C10 C 0.1565(2) 0.1657(2) 0.54271(17) 0.0457(9) Uani 1 1 d . . . . .
C23 C 0.6478(3) 0.6145(3) 0.54652(18) 0.0530(10) Uani 1 1 d . . . . .
C9 C 0.1413(2) 0.2635(2) 0.53983(16) 0.0444(8) Uani 1 1 d . . . . .
H9A H 0.159777 0.284373 0.503619 0.053 Uiso 1 1 calc R U . . .
H9B H 0.078980 0.275018 0.543572 0.053 Uiso 1 1 calc R U . . .
C22 C 0.5841(2) 0.5305(3) 0.61381(16) 0.0480(9) Uani 1 1 d . . . . .
C2 C 0.3006(3) 0.4935(3) 0.70293(17) 0.0520(9) Uani 1 1 d . . . . .
C15 C 0.4874(2) 0.1463(3) 0.56700(17) 0.0467(9) Uani 1 1 d . . . . .
C12 C 0.0920(3) 0.1233(3) 0.5019(2) 0.0636(12) Uani 1 1 d . . . . .
H12A H 0.103038 0.144452 0.465043 0.095 Uiso 1 1 calc R U . . .
H12B H 0.099652 0.061588 0.502687 0.095 Uiso 1 1 calc R U . . .
H12C H 0.032919 0.137382 0.512582 0.095 Uiso 1 1 calc R U . . .
C19 C 0.5937(2) 0.2281(3) 0.61939(17) 0.0487(9) Uani 1 1 d . . . . .
C8 C 0.1656(2) 0.4051(2) 0.58261(18) 0.0484(9) Uani 1 1 d . . . . .
H8A H 0.102514 0.410368 0.577870 0.058 Uiso 1 1 calc R U . . .
H8B H 0.193577 0.432513 0.550918 0.058 Uiso 1 1 calc R U . . .
C11 C 0.1377(3) 0.1311(3) 0.60101(19) 0.0577(11) Uani 1 1 d . . . . .
H11A H 0.079588 0.147989 0.612125 0.087 Uiso 1 1 calc R U . . .
H11B H 0.141825 0.069003 0.600867 0.087 Uiso 1 1 calc R U . . .
H11C H 0.179743 0.154436 0.626687 0.087 Uiso 1 1 calc R U . . .
C13 C 0.2482(3) 0.1407(3) 0.52279(19) 0.0525(10) Uani 1 1 d . . . . .
H13A H 0.250397 0.078152 0.518900 0.063 Uiso 1 1 calc R U . . .
H13B H 0.257094 0.165371 0.486123 0.063 Uiso 1 1 calc R U . . .
C17 C 0.6274(3) 0.0839(3) 0.5913(2) 0.0611(12) Uani 1 1 d . . . . .
H17 H 0.665892 0.037205 0.590339 0.073 Uiso 1 1 calc R U . . .
C20 C 0.5097(2) 0.2217(2) 0.59456(16) 0.0423(8) Uani 1 1 d . . . . .
C16 C 0.5472(3) 0.0770(3) 0.56663(19) 0.0561(10) Uani 1 1 d . . . . .
H16 H 0.531714 0.025433 0.549219 0.067 Uiso 1 1 calc R U . . .
C21 C 0.6895(4) 0.3184(4) 0.6732(3) 0.108(2) Uani 1 1 d . . . . .
H21A H 0.692144 0.376418 0.687408 0.162 Uiso 1 1 calc R U . . .
H21B H 0.691580 0.278008 0.703522 0.162 Uiso 1 1 calc R U . . .
H21C H 0.738535 0.308449 0.648876 0.162 Uiso 1 1 calc R U . . .
C5 C 0.1315(3) 0.5042(3) 0.6626(2) 0.0706(13) Uani 1 1 d . . . . .
H5 H 0.074029 0.507439 0.649720 0.085 Uiso 1 1 calc R U . . .
C14 C 0.4057(3) 0.1394(3) 0.5320(2) 0.0566(10) Uani 1 1 d . . . . .
H14A H 0.414277 0.173549 0.498577 0.068 Uiso 1 1 calc R U . . .
H14B H 0.398780 0.079523 0.520709 0.068 Uiso 1 1 calc R U . . .
C4 C 0.1560(3) 0.5509(4) 0.7087(3) 0.093(2) Uani 1 1 d . . . . .
H4 H 0.115412 0.587067 0.725921 0.111 Uiso 1 1 calc R U . . .
C18 C 0.6520(3) 0.1592(3) 0.61746(18) 0.0563(11) Uani 1 1 d . . . . .
H18 H 0.707186 0.163949 0.633721 0.068 Uiso 1 1 calc R U . . .
C24 C 0.4799(7) 0.3037(7) 0.7722(3) 0.1571(17) Uani 1 1 d . . . . .
N7 N 0.6404(3) 0.5865(4) 0.59656(17) 0.0939(17) Uani 1 1 d . . . . .
C3 C 0.2401(3) 0.5448(4) 0.7297(2) 0.0759(15) Uani 1 1 d . . . . .
H3 H 0.255721 0.575074 0.761703 0.091 Uiso 1 1 calc R U . . .
C6 C 0.1924(2) 0.4517(2) 0.63479(17) 0.0461(9) Uani 1 1 d . . . . .
C1 C 0.4174(5) 0.5349(6) 0.7624(3) 0.145(4) Uani 1 1 d . . . . .
H1A H 0.478957 0.524187 0.767584 0.217 Uiso 1 1 calc R U . . .
H1B H 0.408202 0.595517 0.755462 0.217 Uiso 1 1 calc R U . . .
H1C H 0.385920 0.518113 0.795253 0.217 Uiso 1 1 calc R U . . .
C25 C 0.4462(7) 0.3059(7) 0.8619(3) 0.1571(17) Uani 1 1 d . . . . .
N4 N 0.4989(6) 0.2832(6) 0.8235(3) 0.1571(17) Uani 1 1 d . . . . .
H2 H 0.324(3) 0.133(3) 0.591(2) 0.062(14) Uiso 1 1 d . . . . .

loop_
_atom_site_aniso_label
_atom_site_aniso_U_11
_atom_site_aniso_U_22
_atom_site_aniso_U_33
_atom_site_aniso_U_23
_atom_site_aniso_U_13
_atom_site_aniso_U_12
Zn1 0.0306(2) 0.0410(2) 0.0464(3) 0.00018(17) -0.00106(17) 0.00003(15)
Zn2 0.0333(2) 0.0520(3) 0.0427(3) 0.00309(18) -0.00166(17) -0.00387(17)
O2 0.0326(12) 0.0454(14) 0.0559(16) -0.0040(12) -0.0044(11) 0.0078(10)
O1 0.0303(12) 0.0552(15) 0.0522(15) -0.0119(12) -0.0021(11) 0.0043(10)
O4 0.0387(15) 0.0679(19) 0.080(2) -0.0072(16) -0.0131(14) 0.0050(13)
O3 0.0498(16) 0.096(2) 0.0606(18) -0.0303(17) -0.0102(14) 0.0052(16)
N2 0.0363(16) 0.0448(17) 0.055(2) -0.0012(15) -0.0007(14) 0.0016(13)
N1 0.0327(14) 0.0398(16) 0.0495(17) 0.0049(13) -0.0029(13) -0.0020(12)
N8 0.0472(18) 0.070(2) 0.048(2) 0.0097(17) 0.0001(15) -0.0080(16)
N6 0.0443(17) 0.0565(19) 0.0526(19) 0.0020(16) 0.0039(15) -0.0061(15)
N3 0.094(3) 0.100(3) 0.055(2) 0.023(2) 0.013(2) 0.017(3)
N5 0.180(4) 0.219(4) 0.072(2) 0.039(3) 0.023(2) 0.060(3)
C7 0.0352(17) 0.0423(19) 0.045(2) -0.0015(15) 0.0081(15) 0.0007(14)
C10 0.0381(18) 0.0415(19) 0.058(2) 0.0041(17) -0.0108(17) -0.0050(15)
C23 0.0376(19) 0.069(3) 0.053(2) 0.005(2) -0.0042(17) -0.0140(18)
C9 0.0360(17) 0.047(2) 0.050(2) 0.0050(16) -0.0129(16) -0.0032(15)
C22 0.0362(18) 0.062(2) 0.045(2) 0.0019(18) -0.0017(16) -0.0054(17)
C2 0.042(2) 0.063(2) 0.051(2) -0.0031(19) 0.0057(17) -0.0001(18)
C15 0.0375(18) 0.047(2) 0.055(2) 0.0029(17) 0.0100(16) 0.0064(16)
C12 0.055(2) 0.054(2) 0.082(3) -0.001(2) -0.022(2) -0.009(2)
C19 0.0343(18) 0.060(2) 0.052(2) 0.0084(19) 0.0038(16) 0.0050(16)
C8 0.0364(18) 0.045(2) 0.063(3) 0.0006(18) -0.0067(17) 0.0054(15)
C11 0.050(2) 0.051(2) 0.071(3) 0.014(2) -0.002(2) -0.0091(19)
C13 0.048(2) 0.048(2) 0.062(3) -0.0080(18) -0.0090(19) -0.0034(17)
C17 0.046(2) 0.065(3) 0.072(3) 0.017(2) 0.015(2) 0.023(2)
C20 0.0324(17) 0.050(2) 0.045(2) 0.0074(16) 0.0063(15) 0.0076(15)
C16 0.051(2) 0.051(2) 0.065(3) 0.002(2) 0.016(2) 0.0100(19)
C21 0.066(3) 0.105(5) 0.154(7) -0.024(4) -0.054(4) 0.007(3)
C5 0.038(2) 0.083(3) 0.091(4) -0.021(3) 0.004(2) 0.011(2)
C14 0.044(2) 0.056(2) 0.070(3) -0.012(2) 0.006(2) 0.0026(18)
C4 0.053(3) 0.114(5) 0.110(5) -0.049(4) 0.022(3) 0.010(3)
C18 0.0376(19) 0.071(3) 0.060(3) 0.013(2) 0.0022(18) 0.0165(19)
C24 0.180(4) 0.219(4) 0.072(2) 0.039(3) 0.023(2) 0.060(3)
N7 0.087(3) 0.141(4) 0.053(2) 0.029(3) -0.018(2) -0.070(3)
C3 0.060(3) 0.096(4) 0.071(3) -0.036(3) 0.017(2) 0.001(3)
C6 0.0348(17) 0.043(2) 0.060(2) 0.0009(17) 0.0052(16) 0.0024(15)
C1 0.089(5) 0.223(10) 0.122(6) -0.112(6) -0.042(4) 0.024(5)
C25 0.180(4) 0.219(4) 0.072(2) 0.039(3) 0.023(2) 0.060(3)
N4 0.180(4) 0.219(4) 0.072(2) 0.039(3) 0.023(2) 0.060(3)

loop_
_atom_type_symbol
_atom_type_description
_atom_type_scat_dispersion_real
_atom_type_scat_dispersion_imag
_atom_type_scat_source
C C 0.0033 0.0016 'International Tables Vol C Tables 4.2.6.8 and 6.1.1.4'
H H 0.0000 0.0000 'International Tables Vol C Tables 4.2.6.8 and 6.1.1.4'
N N 0.0061 0.0033 'International Tables Vol C Tables 4.2.6.8 and 6.1.1.4'
O O 0.0106 0.0060 'International Tables Vol C Tables 4.2.6.8 and 6.1.1.4'
S S 0.1246 0.1234 'International Tables Vol C Tables 4.2.6.8 and 6.1.1.4'
Zn Zn 0.2839 1.4301 'International Tables Vol C Tables 4.2.6.8 and 6.1.1.4'

loop_
_geom_angle_atom_site_label_1
_geom_angle_atom_site_label_2
_geom_angle_atom_site_label_3
_geom_angle
_geom_angle_site_symmetry_1
_geom_angle_site_symmetry_3
_geom_angle_publ_flag
N8 Zn1 O1 107.31(14) 5_666 . ?
N8 Zn1 O2 102.77(12) 5_666 . ?
O1 Zn1 O2 77.25(10) . . ?
N8 Zn1 N2 105.15(15) 5_666 . ?
O1 Zn1 N2 146.91(13) . . ?
O2 Zn1 N2 89.62(11) . . ?
N8 Zn1 N1 99.39(13) 5_666 . ?
O1 Zn1 N1 87.66(11) . . ?
O2 Zn1 N1 156.06(12) . . ?
N2 Zn1 N1 93.25(11) . . ?
N8 Zn1 Zn2 111.50(10) 5_666 . ?
O1 Zn1 Zn2 38.83(7) . . ?
O2 Zn1 Zn2 38.52(7) . . ?
N2 Zn1 Zn2 120.72(9) . . ?
N1 Zn1 Zn2 123.27(9) . . ?
N3 Zn2 N6 123.19(19) . . ?
N3 Zn2 O2 107.17(18) . . ?
N6 Zn2 O2 113.46(13) . . ?
N3 Zn2 O1 115.85(17) . . ?
N6 Zn2 O1 109.94(13) . . ?
O2 Zn2 O1 78.45(10) . . ?
N3 Zn2 O3 80.61(17) . . ?
N6 Zn2 O3 85.29(13) . . ?
O2 Zn2 O3 147.53(10) . . ?
O1 Zn2 O3 70.05(10) . . ?
N3 Zn2 Zn1 116.02(16) . . ?
N6 Zn2 Zn1 120.66(10) . . ?
O2 Zn2 Zn1 39.39(7) . . ?
O1 Zn2 Zn1 39.16(7) . . ?
O3 Zn2 Zn1 108.49(7) . . ?
C20 O2 Zn2 123.5(2) . . ?
C20 O2 Zn1 129.4(2) . . ?
Zn2 O2 Zn1 102.09(10) . . ?
C7 O1 Zn2 125.6(2) . . ?
C7 O1 Zn1 129.6(2) . . ?
Zn2 O1 Zn1 102.01(11) . . ?
C19 O4 C21 119.0(4) . . ?
C2 O3 C1 118.5(4) . . ?
C2 O3 Zn2 111.1(2) . . ?
C1 O3 Zn2 130.4(3) . . ?
C14 N2 C13 107.7(3) . . ?
C14 N2 Zn1 109.6(2) . . ?
C13 N2 Zn1 113.5(2) . . ?
C14 N2 H2 100(3) . . ?
C13 N2 H2 109(3) . . ?
Zn1 N2 H2 116(3) . . ?
C8 N1 C9 110.6(3) . . ?
C8 N1 Zn1 108.2(2) . . ?
C9 N1 Zn1 111.5(2) . . ?
C8 N1 H1 108.8 . . ?
C9 N1 H1 108.8 . . ?
Zn1 N1 H1 108.8 . . ?
C23 N8 Zn1 174.1(3) . 5_666 ?
C22 N6 Zn2 167.5(4) . . ?
C24 N3 Zn2 166.9(7) . . ?
O1 C7 C6 122.1(3) . . ?
O1 C7 C2 119.0(3) . . ?
C6 C7 C2 118.9(3) . . ?
C11 C10 C13 111.8(3) . . ?
C11 C10 C9 111.0(3) . . ?
C13 C10 C9 112.0(3) . . ?
C11 C10 C12 108.5(3) . . ?
C13 C10 C12 106.1(3) . . ?
C9 C10 C12 107.2(3) . . ?
N8 C23 N7 173.0(4) . . ?
N1 C9 C10 112.9(3) . . ?
N1 C9 H9A 109.0 . . ?
C10 C9 H9A 109.0 . . ?
N1 C9 H9B 109.0 . . ?
C10 C9 H9B 109.0 . . ?
H9A C9 H9B 107.8 . . ?
N6 C22 N7 172.7(4) . . ?
O3 C2 C3 124.8(4) . . ?
O3 C2 C7 113.8(3) . . ?
C3 C2 C7 121.3(4) . . ?
C20 C15 C16 119.0(4) . . ?
C20 C15 C14 122.1(3) . . ?
C16 C15 C14 118.6(4) . . ?
C10 C12 H12A 109.5 . . ?
C10 C12 H12B 109.5 . . ?
H12A C12 H12B 109.5 . . ?
C10 C12 H12C 109.5 . . ?
H12A C12 H12C 109.5 . . ?
H12B C12 H12C 109.5 . . ?
O4 C19 C18 125.0(4) . . ?
O4 C19 C20 114.2(3) . . ?
C18 C19 C20 120.8(4) . . ?
N1 C8 C6 112.4(3) . . ?
N1 C8 H8A 109.1 . . ?
C6 C8 H8A 109.1 . . ?
N1 C8 H8B 109.1 . . ?
C6 C8 H8B 109.1 . . ?
H8A C8 H8B 107.9 . . ?
C10 C11 H11A 109.5 . . ?
C10 C11 H11B 109.5 . . ?
H11A C11 H11B 109.5 . . ?
C10 C11 H11C 109.5 . . ?
H11A C11 H11C 109.5 . . ?
H11B C11 H11C 109.5 . . ?
N2 C13 C10 116.1(3) . . ?
N2 C13 H13A 108.3 . . ?
C10 C13 H13A 108.3 . . ?
N2 C13 H13B 108.3 . . ?
C10 C13 H13B 108.3 . . ?
H13A C13 H13B 107.4 . . ?
C16 C17 C18 120.7(4) . . ?
C16 C17 H17 119.7 . . ?
C18 C17 H17 119.7 . . ?
O2 C20 C15 122.7(3) . . ?
O2 C20 C19 118.3(3) . . ?
C15 C20 C19 118.9(3) . . ?
C17 C16 C15 121.3(4) . . ?
C17 C16 H16 119.4 . . ?
C15 C16 H16 119.4 . . ?
O4 C21 H21A 109.5 . . ?
O4 C21 H21B 109.5 . . ?
H21A C21 H21B 109.5 . . ?
O4 C21 H21C 109.5 . . ?
H21A C21 H21C 109.5 . . ?
H21B C21 H21C 109.5 . . ?
C4 C5 C6 120.6(4) . . ?
C4 C5 H5 119.7 . . ?
C6 C5 H5 119.7 . . ?
N2 C14 C15 115.8(3) . . ?
N2 C14 H14A 108.3 . . ?
C15 C14 H14A 108.3 . . ?
N2 C14 H14B 108.3 . . ?
C15 C14 H14B 108.3 . . ?
H14A C14 H14B 107.4 . . ?
C5 C4 C3 120.8(4) . . ?
C5 C4 H4 119.6 . . ?
C3 C4 H4 119.6 . . ?
C17 C18 C19 119.3(4) . . ?
C17 C18 H18 120.4 . . ?
C19 C18 H18 120.4 . . ?
N3 C24 N4 169.6(12) . . ?
C23 N7 C22 125.9(4) . . ?
C2 C3 C4 119.3(5) . . ?
C2 C3 H3 120.4 . . ?
C4 C3 H3 120.4 . . ?
C7 C6 C5 119.1(4) . . ?
C7 C6 C8 121.2(3) . . ?
C5 C6 C8 119.7(4) . . ?
O3 C1 H1A 109.5 . . ?
O3 C1 H1B 109.5 . . ?
H1A C1 H1B 109.5 . . ?
O3 C1 H1C 109.5 . . ?
H1A C1 H1C 109.5 . . ?
H1B C1 H1C 109.5 . . ?
N5 C25 N4 170.8(12) . . ?
C25 N4 C24 118.6(9) . . ?

loop_
_geom_bond_atom_site_label_1
_geom_bond_atom_site_label_2
_geom_bond_distance
_geom_bond_site_symmetry_2
_geom_bond_publ_flag
Zn1 N8 2.024(3) 5_666 ?
Zn1 O1 2.034(3) . ?
Zn1 O2 2.045(2) . ?
Zn1 N2 2.095(3) . ?
Zn1 N1 2.120(3) . ?
Zn1 Zn2 3.1506(6) . ?
Zn2 N3 1.958(4) . ?
Zn2 N6 1.983(3) . ?
Zn2 O2 2.007(3) . ?
Zn2 O1 2.020(2) . ?
Zn2 O3 2.475(3) . ?
O2 C20 1.350(4) . ?
O1 C7 1.341(4) . ?
O4 C19 1.372(5) . ?
O4 C21 1.409(6) . ?
O3 C2 1.364(5) . ?
O3 C1 1.393(6) . ?
N2 C14 1.488(5) . ?
N2 C13 1.495(5) . ?
N2 H2 0.95(5) . ?
N1 C8 1.484(5) . ?
N1 C9 1.489(5) . ?
N1 H1 0.9800 . ?
N8 C23 1.148(5) . ?
N6 C22 1.134(5) . ?
N3 C24 1.102(8) . ?
N5 C25 1.070(10) . ?
C7 C6 1.394(5) . ?
C7 C2 1.406(5) . ?
C10 C11 1.527(6) . ?
C10 C13 1.526(6) . ?
C10 C9 1.529(5) . ?
C10 C12 1.534(5) . ?
C23 N7 1.283(6) . ?
C9 H9A 0.9700 . ?
C9 H9B 0.9700 . ?
C22 N7 1.286(5) . ?
C2 C3 1.375(6) . ?
C15 C20 1.381(6) . ?
C15 C16 1.405(5) . ?
C15 C14 1.504(6) . ?
C12 H12A 0.9600 . ?
C12 H12B 0.9600 . ?
C12 H12C 0.9600 . ?
C19 C18 1.385(5) . ?
C19 C20 1.414(5) . ?
C8 C6 1.503(6) . ?
C8 H8A 0.9700 . ?
C8 H8B 0.9700 . ?
C11 H11A 0.9600 . ?
C11 H11B 0.9600 . ?
C11 H11C 0.9600 . ?
C13 H13A 0.9700 . ?
C13 H13B 0.9700 . ?
C17 C16 1.361(6) . ?
C17 C18 1.374(7) . ?
C17 H17 0.9300 . ?
C16 H16 0.9300 . ?
C21 H21A 0.9600 . ?
C21 H21B 0.9600 . ?
C21 H21C 0.9600 . ?
C5 C4 1.374(7) . ?
C5 C6 1.401(6) . ?
C5 H5 0.9300 . ?
C14 H14A 0.9700 . ?
C14 H14B 0.9700 . ?
C4 C3 1.380(7) . ?
C4 H4 0.9300 . ?
C18 H18 0.9300 . ?
C24 N4 1.307(10) . ?
C3 H3 0.9300 . ?
C1 H1A 0.9600 . ?
C1 H1B 0.9600 . ?
C1 H1C 0.9600 . ?
C25 N4 1.272(11) . ?
